data_4347508
loop_
_publ_author_name
'Yang, Qian'
'Gao, Chen'
'Wang, Ye-Xin'
'Wang, Bing-Wu'
'Wang, Zhe-Ming'
'Gao, Song'

_publ_section_title
;
 Two Magnetic Switching Complexes Based on the Fe(II) Ion.
;
_journal_issue 16
_journal_name_full 'Inorganic chemistry'
_journal_page_first 7805
_journal_page_last 7807
_journal_paper_doi 10.1021/acs.inorgchem.6b00258
_journal_volume 55
_journal_year 2016
_chemical_formula_sum 'C36 H20 Fe N10 S4'
_chemical_formula_weight 776.71
_space_group_IT_number 41
_space_group_name_Hall 'A 2 -2ab'
_space_group_name_H-M_alt 'A e a 2'
_symmetry_cell_setting orthorhombic
_symmetry_space_group_name_H-M 'A e a 2'
_atom_sites_solution_hydrogens geom
_atom_sites_solution_primary direct
_atom_sites_solution_secondary difmap
_audit_creation_method SHELXL-97
_cell_angle_alpha 90.00
_cell_angle_beta 90.00
_cell_angle_gamma 90.00
_cell_formula_units_Z 4
_cell_length_a 12.7935(8)
_cell_length_b 26.6085(18)
_cell_length_c 9.9374(8)
_cell_measurement_reflns_used 2947
_cell_measurement_temperature 100.02(12)
_cell_measurement_theta_max 26.6970
_cell_measurement_theta_min 3.4580
_cell_volume 3382.8(4)
_computing_structure_refinement 'SHELXL-97 (Sheldrick, 1997)'
_computing_structure_solution 'SHELXS-97 (Sheldrick, 1990)'
_diffrn_ambient_temperature 100.02(12)
_diffrn_measured_fraction_theta_full 0.998
_diffrn_measured_fraction_theta_max 0.998
_diffrn_measurement_device_type 'SuperNova, Dual, Cu at zero, Atlas'
_diffrn_radiation_monochromator mirror
_diffrn_radiation_source 'SuperNova (Mo) X-ray Source'
_diffrn_radiation_type 'Mo K\a'
_diffrn_radiation_wavelength 0.7107
_diffrn_reflns_av_R_equivalents 0.0319
_diffrn_reflns_av_sigmaI/netI 0.0371
_diffrn_reflns_limit_h_max 15
_diffrn_reflns_limit_h_min -14
_diffrn_reflns_limit_k_max 29
_diffrn_reflns_limit_k_min -31
_diffrn_reflns_limit_l_max 11
_diffrn_reflns_limit_l_min -8
_diffrn_reflns_number 5484
_diffrn_reflns_theta_full 24.69
_diffrn_reflns_theta_max 24.69
_diffrn_reflns_theta_min 3.06
_exptl_absorpt_coefficient_mu 0.738
_exptl_absorpt_correction_T_max 1.00000
_exptl_absorpt_correction_T_min 0.75663
_exptl_absorpt_correction_type multi-scan
_exptl_absorpt_process_details
;
CrysAlisPro, Agilent Technologies,
Version 1.171.36.32 (release 02-08-2013 CrysAlis171 .NET)
(compiled Aug  2 2013,16:46:58)
Empirical absorption correction using spherical harmonics,
 implemented in SCALE3 ABSPACK scaling algorithm.
;
_exptl_crystal_colour black
_exptl_crystal_density_diffrn 1.525
_exptl_crystal_density_method 'not measured'
_exptl_crystal_description block
_exptl_crystal_F_000 1584
_exptl_crystal_size_max 0.2
_exptl_crystal_size_mid 0.1
_exptl_crystal_size_min 0.1
_refine_diff_density_max 1.639
_refine_diff_density_min -0.290
_refine_diff_density_rms 0.090
_refine_ls_abs_structure_details 'Flack H D (1983), Acta Cryst. A39, 876-881'
_refine_ls_abs_structure_Flack -0.01(4)
_refine_ls_extinction_method none
_refine_ls_goodness_of_fit_ref 1.060
_refine_ls_hydrogen_treatment mixed
_refine_ls_matrix_type full
_refine_ls_number_parameters 235
_refine_ls_number_reflns 2358
_refine_ls_number_restraints 2
_refine_ls_restrained_S_all 1.060
_refine_ls_R_factor_all 0.0616
_refine_ls_R_factor_gt 0.0558
_refine_ls_shift/su_max 0.001
_refine_ls_shift/su_mean 0.000
_refine_ls_structure_factor_coef Fsqd
_refine_ls_weighting_details 'calc w=1/[\s^2^(Fo^2^)+(0.0930P)^2^+13.6391P] where P=(Fo^2^+2Fc^2^)/3'
_refine_ls_weighting_scheme calc
_refine_ls_wR_factor_gt 0.1513
_refine_ls_wR_factor_ref 0.1576
_reflns_number_gt 2161
_reflns_number_total 2358
_reflns_threshold_expression >2sigma(I)
_cod_data_source_file ic6b00258_si_002.cif
_cod_data_source_block 2_100K
_cod_depositor_comments
;
The following automatic conversions were performed:

data item '_symmetry_cell_setting' value 'Orthorhombic' was changed
to 'orthorhombic' in accordance with the
/home/saulius/struct/COD-crude-data/automatic-downloads/DataCite-retrospective/ACS/depositions/lib/dictionaries/cif_core.dic
dictionary named 'cif_core.dic' version 2.4.2 last updated on
2011-04-26.

Automatic conversion script
Id: cif_fix_values 6909 2019-04-08 15:41:33Z antanas 
;
_cod_original_sg_symbol_H-M 'Aba2 '
_cod_database_code 4347508

loop_
_symmetry_equiv_pos_as_xyz
'x, y, z'
'-x, -y, z'
'x+1/2, -y+1/2, z'
'-x+1/2, y+1/2, z'
'x, y+1/2, z+1/2'
'-x, -y+1/2, z+1/2'
'x+1/2, -y+1, z+1/2'
'-x+1/2, y+1, z+1/2'

loop_
_atom_site_label
_atom_site_type_symbol
_atom_site_fract_x
_atom_site_fract_y
_atom_site_fract_z
_atom_site_U_iso_or_equiv
_atom_site_adp_type
_atom_site_occupancy
_atom_site_symmetry_multiplicity
_atom_site_calc_flag
_atom_site_refinement_flags
N3 N 1.0160(4) 0.9457(2) 0.3724(6) 0.0274(12) Uani 1 1 d .
Fe1 Fe 1.0000 1.0000 0.23580(14) 0.0282(3) Uani 1 2 d S
S1 S 0.88877(14) 1.11492(7) -0.0951(2) 0.0444(5) Uani 1 1 d .
S2 S 0.66145(17) 0.75664(8) 0.8086(3) 0.0607(6) Uani 1 1 d .
N1 N 0.9677(4) 1.0489(2) 0.0969(6) 0.0310(12) Uani 1 1 d .
N2 N 0.8506(4) 0.97988(18) 0.2470(6) 0.0290(11) Uani 1 1 d .
C4 C 0.6474(5) 0.9455(2) 0.2952(7) 0.0305(14) Uani 1 1 d .
H4 H 0.5798 0.9338 0.3092 0.037 Uiso 1 1 calc R
C5 C 0.7324(5) 0.9241(2) 0.3648(6) 0.0282(14) Uani 1 1 d .
C13 C 0.8331(4) 0.9424(2) 0.3371(6) 0.0259(13) Uani 1 1 d .
C6 C 0.7282(5) 0.8847(2) 0.4615(6) 0.0302(15) Uani 1 1 d .
N5 N 0.6423(4) 0.8597(2) 0.5184(6) 0.0294(12) Uani 1 1 d D
N4 N 0.7833(4) 0.83159(18) 0.6242(5) 0.0302(12) Uani 1 1 d .
C7 C 0.8139(5) 0.8659(2) 0.5289(6) 0.0286(14) Uani 1 1 d .
C15 C 0.6132(5) 0.8010(2) 0.7005(7) 0.0337(15) Uani 1 1 d .
C14 C 0.6803(5) 0.8296(2) 0.6151(7) 0.0313(14) Uani 1 1 d .
C3 C 0.6666(5) 0.9840(3) 0.2062(7) 0.0351(16) Uani 1 1 d .
H3 H 0.6114 0.9996 0.1619 0.042 Uiso 1 1 calc R
C2 C 0.7692(5) 0.9995(2) 0.1825(7) 0.0323(15) Uani 1 1 d .
H2 H 0.7810 1.0245 0.1191 0.039 Uiso 1 1 calc R
C1 C 0.9331(4) 1.0758(2) 0.0167(7) 0.0290(15) Uani 1 1 d .
C18 C 0.5399(8) 0.7447(3) 0.8718(10) 0.062(2) Uani 1 1 d .
H18 H 0.5268 0.7209 0.9383 0.075 Uiso 1 1 calc R
C16 C 0.5021(5) 0.8056(2) 0.7156(8) 0.0396(18) Uani 1 1 d .
H16 H 0.4598 0.8271 0.6661 0.047 Uiso 1 1 calc R
C17 C 0.4668(6) 0.7725(3) 0.8168(10) 0.059(2) Uani 1 1 d .
H17 H 0.3970 0.7705 0.8425 0.071 Uiso 1 1 calc R
C12 C 0.9244(5) 0.9233(2) 0.4080(7) 0.0272(13) Uani 1 1 d .
C9 C 1.0095(6) 0.8671(3) 0.5582(8) 0.0387(17) Uani 1 1 d .
H9 H 1.0080 0.8412 0.6209 0.046 Uiso 1 1 calc R
C11 C 1.1022(5) 0.9275(3) 0.4285(7) 0.0347(16) Uani 1 1 d .
H11 H 1.1660 0.9417 0.4044 0.042 Uiso 1 1 calc R
C8 C 0.9178(5) 0.8844(2) 0.5016(7) 0.0281(14) Uani 1 1 d .
C10 C 1.1023(5) 0.8884(3) 0.5216(8) 0.0400(17) Uani 1 1 d .
H10 H 1.1648 0.8768 0.5582 0.048 Uiso 1 1 calc R
H5 H 0.582(2) 0.864(2) 0.494(6) 0.018(16) Uiso 1 1 d D

loop_
_atom_site_aniso_label
_atom_site_aniso_U_11
_atom_site_aniso_U_22
_atom_site_aniso_U_33
_atom_site_aniso_U_23
_atom_site_aniso_U_13
_atom_site_aniso_U_12
N3 0.025(2) 0.035(3) 0.023(3) -0.003(2) -0.001(2) -0.003(2)
Fe1 0.0279(6) 0.0316(6) 0.0252(7) 0.000 0.000 -0.0064(5)
S1 0.0394(9) 0.0469(10) 0.0468(11) 0.0108(10) 0.0002(9) 0.0026(8)
S2 0.0602(12) 0.0533(11) 0.0684(15) 0.0277(11) 0.0160(12) 0.0063(9)
N1 0.030(3) 0.031(3) 0.032(3) 0.000(3) 0.001(3) -0.008(2)
N2 0.031(2) 0.030(2) 0.026(3) 0.005(3) -0.001(2) -0.005(2)
C4 0.025(3) 0.034(3) 0.032(3) -0.008(3) 0.002(3) -0.003(2)
C5 0.035(3) 0.022(3) 0.027(4) -0.004(3) -0.001(3) -0.005(2)
C13 0.026(3) 0.024(3) 0.028(3) -0.004(2) 0.001(3) -0.002(2)
C6 0.028(3) 0.031(3) 0.031(4) -0.014(3) 0.004(3) -0.003(2)
N5 0.022(3) 0.039(3) 0.027(3) -0.005(3) 0.000(2) 0.002(2)
N4 0.034(3) 0.027(3) 0.030(3) 0.002(2) 0.001(2) 0.001(2)
C7 0.038(4) 0.024(3) 0.024(4) 0.001(3) 0.010(3) -0.005(3)
C15 0.044(3) 0.022(3) 0.036(4) -0.003(3) 0.010(3) -0.005(3)
C14 0.037(3) 0.027(3) 0.029(4) -0.006(3) 0.009(3) -0.004(3)
C3 0.029(3) 0.041(3) 0.035(4) 0.000(3) -0.010(3) -0.003(3)
C2 0.032(3) 0.031(3) 0.034(4) -0.001(3) -0.002(3) -0.006(3)
C1 0.026(3) 0.030(3) 0.031(4) -0.009(3) 0.002(3) -0.006(3)
C18 0.072(6) 0.047(4) 0.069(6) 0.016(4) 0.020(5) -0.009(4)
C16 0.042(3) 0.045(3) 0.032(5) 0.009(3) 0.007(3) -0.002(3)
C17 0.045(4) 0.063(5) 0.070(6) 0.006(5) 0.024(5) -0.013(4)
C12 0.031(3) 0.028(3) 0.022(3) -0.003(3) 0.003(3) 0.000(2)
C9 0.054(4) 0.033(4) 0.029(4) 0.004(3) 0.001(3) -0.002(3)
C11 0.028(3) 0.043(4) 0.034(4) -0.004(3) 0.004(3) -0.002(3)
C8 0.032(3) 0.029(3) 0.023(3) -0.004(3) 0.002(3) 0.000(3)
C10 0.030(3) 0.047(4) 0.043(4) -0.006(4) -0.003(3) 0.014(3)

loop_
_atom_type_symbol
_atom_type_description
_atom_type_scat_dispersion_real
_atom_type_scat_dispersion_imag
_atom_type_scat_source
C C 0.0033 0.0016 'International Tables Vol C Tables 4.2.6.8 and 6.1.1.4'
H H 0.0000 0.0000 'International Tables Vol C Tables 4.2.6.8 and 6.1.1.4'
N N 0.0061 0.0033 'International Tables Vol C Tables 4.2.6.8 and 6.1.1.4'
S S 0.1246 0.1234 'International Tables Vol C Tables 4.2.6.8 and 6.1.1.4'
Fe Fe 0.3463 0.8444 'International Tables Vol C Tables 4.2.6.8 and 6.1.1.4'

loop_
_geom_angle_atom_site_label_1
_geom_angle_atom_site_label_2
_geom_angle_atom_site_label_3
_geom_angle
_geom_angle_site_symmetry_1
_geom_angle_site_symmetry_3
C11 N3 C12 116.5(6) . .
C11 N3 Fe1 129.5(4) . .
C12 N3 Fe1 113.9(4) . .
N1 Fe1 N1 89.4(3) 2_775 .
N1 Fe1 N2 93.7(2) 2_775 .
N1 Fe1 N2 90.9(2) . .
N1 Fe1 N2 90.9(2) 2_775 2_775
N1 Fe1 N2 93.7(2) . 2_775
N2 Fe1 N2 173.6(3) . 2_775
N1 Fe1 N3 172.8(2) 2_775 2_775
N1 Fe1 N3 88.7(2) . 2_775
N2 Fe1 N3 93.3(2) . 2_775
N2 Fe1 N3 82.3(2) 2_775 2_775
N1 Fe1 N3 88.7(2) 2_775 .
N1 Fe1 N3 172.8(2) . .
N2 Fe1 N3 82.3(2) . .
N2 Fe1 N3 93.3(2) 2_775 .
N3 Fe1 N3 94.1(3) 2_775 .
C18 S2 C15 91.8(4) . .
C1 N1 Fe1 169.7(5) . .
C2 N2 C13 118.4(5) . .
C2 N2 Fe1 128.4(4) . .
C13 N2 Fe1 113.1(4) . .
C3 C4 C5 118.6(6) . .
C13 C5 C4 118.2(5) . .
C13 C5 C6 115.0(5) . .
C4 C5 C6 126.9(6) . .
N2 C13 C5 122.3(5) . .
N2 C13 C12 116.3(5) . .
C5 C13 C12 121.4(5) . .
C7 C6 N5 104.8(5) . .
C7 C6 C5 124.4(6) . .
N5 C6 C5 130.6(6) . .
C14 N5 C6 106.7(5) . .
C14 N4 C7 105.3(5) . .
N4 C7 C6 110.5(5) . .
N4 C7 C8 128.2(6) . .
C6 C7 C8 121.2(5) . .
C14 C15 C16 127.8(6) . .
C14 C15 S2 121.6(5) . .
C16 C15 S2 110.5(5) . .
N4 C14 N5 112.7(5) . .
N4 C14 C15 125.5(6) . .
N5 C14 C15 121.7(6) . .
C4 C3 C2 119.7(6) . .
N2 C2 C3 122.7(6) . .
N1 C1 S1 177.7(6) . .
C17 C18 S2 113.0(7) . .
C17 C16 C15 109.8(7) . .
C18 C17 C16 114.9(7) . .
N3 C12 C8 123.4(6) . .
N3 C12 C13 114.4(5) . .
C8 C12 C13 122.2(5) . .
C10 C9 C8 119.6(7) . .
N3 C11 C10 123.5(6) . .
C9 C8 C12 117.8(6) . .
C9 C8 C7 126.4(6) . .
C12 C8 C7 115.7(6) . .
C9 C10 C11 119.0(7) . .

loop_
_geom_bond_atom_site_label_1
_geom_bond_atom_site_label_2
_geom_bond_distance
_geom_bond_site_symmetry_2
N3 C11 1.327(9) .
N3 C12 1.361(8) .
N3 Fe1 1.993(6) .
Fe1 N1 1.941(6) 2_775
Fe1 N1 1.941(6) .
Fe1 N2 1.989(5) .
Fe1 N2 1.989(5) 2_775
Fe1 N3 1.993(6) 2_775
S1 C1 1.625(7) .
S2 C18 1.707(9) .
S2 C15 1.711(7) .
N1 C1 1.159(9) .
N2 C2 1.329(8) .
N2 C13 1.360(8) .
C4 C3 1.375(9) .
C4 C5 1.409(9) .
C5 C13 1.403(8) .
C5 C6 1.423(9) .
C13 C12 1.455(9) .
C6 C7 1.379(9) .
C6 N5 1.404(8) .
N5 C14 1.343(9) .
N4 C14 1.322(8) .
N4 C7 1.373(8) .
C7 C8 1.442(8) .
C15 C14 1.427(9) .
C15 C16 1.434(9) .
C3 C2 1.395(9) .
C18 C17 1.312(13) .
C16 C17 1.411(11) .
C12 C8 1.395(9) .
C9 C10 1.365(10) .
C9 C8 1.379(10) .
C11 C10 1.394(11) .
